data_7152905
loop_
_publ_author_name
'Ray, Sumit K.'
'Rout, Subhrajit'
'Singh, Vinod K.'

_publ_section_title
;
 Enantioselective synthesis of 3,4-dihydropyran derivatives via a Michael
 addition reaction catalysed by chiral pybox-diph-Zn(ii) complex.
;
_journal_issue 15
_journal_name_full 'Organic &amp; biomolecular chemistry'
_journal_page_first 2412
_journal_page_last 2416
_journal_paper_doi 10.1039/c3ob40246k
_journal_volume 11
_journal_year 2013
_chemical_formula_sum 'C22 H22 Cl N O4'
_chemical_formula_weight 399.86
_chemical_name_systematic
;
?
;
_space_group_IT_number 4
_symmetry_cell_setting monoclinic
_symmetry_space_group_name_Hall 'P 2yb'
_symmetry_space_group_name_H-M 'P 1 21 1'
_atom_sites_solution_hydrogens geom
_atom_sites_solution_primary direct
_atom_sites_solution_secondary difmap
_audit_creation_method SHELXL-97
_cell_angle_alpha 90.00
_cell_angle_beta 115.165(2)
_cell_angle_gamma 90.00
_cell_formula_units_Z 2
_cell_length_a 10.6173(7)
_cell_length_b 9.2220(6)
_cell_length_c 10.9711(7)
_cell_measurement_reflns_used 4348
_cell_measurement_temperature 273(2)
_cell_measurement_theta_max 28.30
_cell_measurement_theta_min 2.24
_cell_volume 972.25(11)
_computing_cell_refinement 'Bruker SAINT'
_computing_data_collection 'Bruker APEX2'
_computing_data_reduction 'Bruker SAINT'
_computing_molecular_graphics 'Bruker SHELXTL'
_computing_publication_material 'Bruker SHELXTL'
_computing_structure_refinement 'SHELXL-97 (Sheldrick, 2008)'
_computing_structure_solution 'SHELXS-97 (Sheldrick, 2008)'
_diffrn_ambient_temperature 273(2)
_diffrn_measured_fraction_theta_full 1.000
_diffrn_measured_fraction_theta_max 1.000
_diffrn_measurement_device_type 'Bruker APEX-II CCD'
_diffrn_measurement_method '\f and \w scans'
_diffrn_radiation_monochromator graphite
_diffrn_radiation_source 'fine-focus sealed tube'
_diffrn_radiation_type MoK\a
_diffrn_radiation_wavelength 0.71073
_diffrn_reflns_av_R_equivalents 0.0249
_diffrn_reflns_av_sigmaI/netI 0.0469
_diffrn_reflns_limit_h_max 13
_diffrn_reflns_limit_h_min -9
_diffrn_reflns_limit_k_max 11
_diffrn_reflns_limit_k_min -11
_diffrn_reflns_limit_l_max 13
_diffrn_reflns_limit_l_min -13
_diffrn_reflns_number 7713
_diffrn_reflns_theta_full 26.50
_diffrn_reflns_theta_max 26.50
_diffrn_reflns_theta_min 2.05
_exptl_absorpt_coefficient_mu 0.225
_exptl_absorpt_correction_T_max 0.982
_exptl_absorpt_correction_T_min 0.976
_exptl_absorpt_correction_type empirical
_exptl_absorpt_process_details sadabs
_exptl_crystal_colour colourless
_exptl_crystal_density_diffrn 1.366
_exptl_crystal_density_method 'not measured'
_exptl_crystal_description needle
_exptl_crystal_F_000 420
_exptl_crystal_size_max 0.12
_exptl_crystal_size_mid 0.09
_exptl_crystal_size_min 0.08
_refine_diff_density_max 0.292
_refine_diff_density_min -0.196
_refine_diff_density_rms 0.045
_refine_ls_abs_structure_details 'Flack H D (1983), Acta Cryst. A39, 876-881'
_refine_ls_abs_structure_Flack 0.01(5)
_refine_ls_extinction_method none
_refine_ls_goodness_of_fit_ref 1.054
_refine_ls_hydrogen_treatment constr
_refine_ls_matrix_type full
_refine_ls_number_parameters 256
_refine_ls_number_reflns 4001
_refine_ls_number_restraints 1
_refine_ls_restrained_S_all 1.054
_refine_ls_R_factor_all 0.0471
_refine_ls_R_factor_gt 0.0373
_refine_ls_shift/su_max 0.000
_refine_ls_shift/su_mean 0.000
_refine_ls_structure_factor_coef Fsqd
_refine_ls_weighting_details 'calc w=1/[\s^2^(Fo^2^)+(0.0304P)^2^+0.2758P] where P=(Fo^2^+2Fc^2^)/3'
_refine_ls_weighting_scheme calc
_refine_ls_wR_factor_gt 0.0757
_refine_ls_wR_factor_ref 0.0791
_reflns_number_gt 3556
_reflns_number_total 4001
_reflns_threshold_expression >2sigma(I)
_cod_data_source_file c3ob40246k.txt
_cod_data_source_block 9decb
_cod_depositor_comments
;
The following automatic conversions were performed:

'_symmetry_cell_setting' value 'Monoclinic' changed to 'monoclinic'
according to /home/saulius/struct/CIF-dictionaries/cif_core.dic
dictionary named 'cif_core.dic' version 2.4.2 from 2011-04-26.

Automatic conversion script
Id: cif_fix_values 1891 2012-01-12 08:04:46Z andrius 
;
_cod_original_sg_symbol_H-M P2(1)
_cod_database_code 7152905

loop_
_symmetry_equiv_pos_as_xyz
'x, y, z'
'-x, y+1/2, -z'

loop_
_atom_site_label
_atom_site_type_symbol
_atom_site_fract_x
_atom_site_fract_y
_atom_site_fract_z
_atom_site_U_iso_or_equiv
_atom_site_adp_type
_atom_site_occupancy
_atom_site_symmetry_multiplicity
_atom_site_calc_flag
_atom_site_refinement_flags
C1 C 0.7035(2) 0.0563(3) 0.7614(2) 0.0248(5) Uani 1 1 d .
H1 H 0.6906 0.0090 0.8301 0.030 Uiso 1 1 calc R
C2 C 0.8303(3) 0.1167(3) 0.7873(2) 0.0271(6) Uani 1 1 d .
H2A H 0.9028 0.1095 0.8729 0.033 Uiso 1 1 calc R
C3 C 0.8504(2) 0.1882(2) 0.6864(2) 0.0246(5) Uani 1 1 d .
H3 H 0.9360 0.2298 0.7029 0.030 Uiso 1 1 calc R
C4 C 0.7402(2) 0.1965(2) 0.5601(2) 0.0202(5) Uani 1 1 d .
H4 H 0.7521 0.2440 0.4910 0.024 Uiso 1 1 calc R
C5 C 0.6129(2) 0.1355(2) 0.5349(2) 0.0165(4) Uani 1 1 d .
C6 C 0.4912(2) 0.1401(2) 0.3949(2) 0.0162(4) Uani 1 1 d .
C7 C 0.4544(2) -0.0110(2) 0.3356(2) 0.0181(4) Uani 1 1 d .
H7A H 0.4487 -0.0758 0.4027 0.022 Uiso 1 1 calc R
H7B H 0.5279 -0.0461 0.3129 0.022 Uiso 1 1 calc R
C8 C 0.3159(2) -0.0147(2) 0.20916(19) 0.0161(4) Uani 1 1 d .
H8 H 0.2824 -0.1149 0.2003 0.019 Uiso 1 1 calc R
C9 C 0.3323(2) 0.0190(2) 0.08022(19) 0.0161(4) Uani 1 1 d .
C10 C 0.4080(2) -0.0786(2) 0.0409(2) 0.0199(5) Uani 1 1 d .
H10 H 0.4445 -0.1615 0.0921 0.024 Uiso 1 1 calc R
C11 C 0.4297(2) -0.0544(3) -0.0728(2) 0.0219(5) Uani 1 1 d .
H11 H 0.4816 -0.1203 -0.0968 0.026 Uiso 1 1 calc R
C12 C 0.3748(2) 0.0671(3) -0.1513(2) 0.0205(5) Uani 1 1 d .
H12 H 0.3890 0.0844 -0.2280 0.025 Uiso 1 1 calc R
C13 C 0.2986(2) 0.1620(2) -0.1123(2) 0.0173(4) Uani 1 1 d .
C14 C 0.2762(2) 0.1406(2) 0.0022(2) 0.0170(4) Uani 1 1 d .
H14 H 0.2245 0.2069 0.0260 0.020 Uiso 1 1 calc R
C15 C 0.2106(2) 0.0764(2) 0.2327(2) 0.0152(4) Uani 1 1 d .
C16 C 0.2475(2) 0.1762(2) 0.3318(2) 0.0157(4) Uani 1 1 d .
C17 C 0.1487(2) 0.2679(2) 0.3627(2) 0.0186(5) Uani 1 1 d .
H17A H 0.1438 0.3632 0.3235 0.022 Uiso 1 1 calc R
H17B H 0.1851 0.2799 0.4596 0.022 Uiso 1 1 calc R
C18 C 0.0016(2) 0.2049(2) 0.3102(2) 0.0192(5) Uani 1 1 d .
C19 C 0.0011(2) 0.0807(3) 0.4022(2) 0.0230(5) Uani 1 1 d .
H19A H 0.0591 0.0034 0.3967 0.034 Uiso 1 1 calc R
H19B H -0.0923 0.0458 0.3742 0.034 Uiso 1 1 calc R
H19C H 0.0362 0.1148 0.4933 0.034 Uiso 1 1 calc R
C20 C -0.0995(2) 0.3222(3) 0.3104(2) 0.0253(5) Uani 1 1 d .
H20A H -0.0726 0.3563 0.4007 0.038 Uiso 1 1 calc R
H20B H -0.1919 0.2828 0.2761 0.038 Uiso 1 1 calc R
H20C H -0.0977 0.4014 0.2544 0.038 Uiso 1 1 calc R
C21 C -0.0409(2) 0.1517(3) 0.1658(2) 0.0199(5) Uani 1 1 d .
H21A H -0.1300 0.1028 0.1354 0.024 Uiso 1 1 calc R
H21B H -0.0533 0.2351 0.1080 0.024 Uiso 1 1 calc R
C22 C 0.0626(2) 0.0494(2) 0.14961(19) 0.0172(4) Uani 1 1 d .
N1 N 0.59584(18) 0.0647(2) 0.63626(17) 0.0190(4) Uani 1 1 d .
O1 O 0.47671(16) 0.00352(17) 0.61599(15) 0.0231(4) Uani 1 1 d .
O2 O 0.52198(16) 0.22666(16) 0.30821(14) 0.0196(3) Uani 1 1 d .
H2 H 0.5212 0.3121 0.3287 0.029 Uiso 1 1 calc R
O3 O 0.37993(14) 0.20825(16) 0.41735(14) 0.0177(3) Uani 1 1 d .
O4 O 0.02380(15) -0.04858(17) 0.06580(14) 0.0220(3) Uani 1 1 d .
Cl1 Cl 0.22572(5) 0.31454(6) -0.21224(5) 0.02552(13) Uani 1 1 d .

loop_
_atom_site_aniso_label
_atom_site_aniso_U_11
_atom_site_aniso_U_22
_atom_site_aniso_U_33
_atom_site_aniso_U_23
_atom_site_aniso_U_13
_atom_site_aniso_U_12
C1 0.0397(14) 0.0184(12) 0.0158(10) 0.0013(9) 0.0114(10) 0.0097(10)
C2 0.0322(13) 0.0228(13) 0.0156(10) -0.0049(9) -0.0001(10) 0.0117(10)
C3 0.0186(11) 0.0196(12) 0.0298(12) -0.0074(10) 0.0048(9) 0.0029(9)
C4 0.0208(11) 0.0210(12) 0.0202(11) -0.0027(9) 0.0102(9) 0.0015(9)
C5 0.0188(10) 0.0147(11) 0.0174(10) -0.0017(8) 0.0089(8) 0.0026(8)
C6 0.0161(10) 0.0174(11) 0.0181(10) 0.0027(9) 0.0102(8) 0.0019(9)
C7 0.0207(10) 0.0174(11) 0.0176(10) 0.0017(9) 0.0096(8) 0.0052(9)
C8 0.0188(10) 0.0140(11) 0.0157(10) -0.0009(8) 0.0074(8) 0.0006(8)
C9 0.0139(10) 0.0180(11) 0.0154(9) -0.0039(8) 0.0052(8) -0.0033(8)
C10 0.0183(11) 0.0190(12) 0.0203(10) -0.0013(9) 0.0061(9) 0.0025(9)
C11 0.0197(11) 0.0276(13) 0.0205(11) -0.0049(10) 0.0106(9) 0.0034(9)
C12 0.0180(10) 0.0292(12) 0.0154(10) -0.0032(9) 0.0081(8) -0.0038(9)
C13 0.0142(10) 0.0200(11) 0.0159(10) 0.0009(9) 0.0046(8) -0.0043(8)
C14 0.0153(10) 0.0193(11) 0.0165(10) -0.0045(9) 0.0070(8) -0.0018(8)
C15 0.0189(10) 0.0150(11) 0.0139(9) 0.0039(8) 0.0091(8) 0.0018(8)
C16 0.0177(10) 0.0133(11) 0.0172(10) 0.0063(8) 0.0085(8) 0.0013(8)
C17 0.0225(11) 0.0135(11) 0.0227(11) -0.0010(9) 0.0123(9) 0.0003(8)
C18 0.0200(11) 0.0187(11) 0.0208(11) 0.0012(9) 0.0106(9) 0.0018(9)
C19 0.0283(12) 0.0228(12) 0.0219(11) -0.0041(10) 0.0147(9) -0.0041(10)
C20 0.0227(11) 0.0265(12) 0.0289(11) -0.0030(11) 0.0130(9) 0.0034(11)
C21 0.0181(11) 0.0237(12) 0.0174(10) 0.0014(9) 0.0069(8) 0.0027(9)
C22 0.0197(11) 0.0226(12) 0.0103(9) 0.0043(9) 0.0074(8) 0.0016(9)
N1 0.0255(10) 0.0159(9) 0.0188(9) -0.0002(8) 0.0126(8) 0.0041(8)
O1 0.0286(9) 0.0197(8) 0.0275(8) 0.0040(7) 0.0182(7) 0.0011(7)
O2 0.0262(8) 0.0151(8) 0.0179(7) 0.0022(6) 0.0097(6) -0.0004(7)
O3 0.0162(7) 0.0161(7) 0.0212(7) -0.0032(6) 0.0082(6) 0.0010(6)
O4 0.0224(8) 0.0253(9) 0.0162(7) -0.0019(7) 0.0061(6) 0.0001(7)
Cl1 0.0258(3) 0.0279(3) 0.0240(3) 0.0093(3) 0.0117(2) 0.0044(3)

loop_
_atom_type_symbol
_atom_type_description
_atom_type_scat_dispersion_real
_atom_type_scat_dispersion_imag
_atom_type_scat_source
C C 0.0033 0.0016 'International Tables Vol C Tables 4.2.6.8 and 6.1.1.4'
H H 0.0000 0.0000 'International Tables Vol C Tables 4.2.6.8 and 6.1.1.4'
N N 0.0061 0.0033 'International Tables Vol C Tables 4.2.6.8 and 6.1.1.4'
O O 0.0106 0.0060 'International Tables Vol C Tables 4.2.6.8 and 6.1.1.4'
Cl Cl 0.1484 0.1585 'International Tables Vol C Tables 4.2.6.8 and 6.1.1.4'

loop_
_geom_angle_atom_site_label_1
_geom_angle_atom_site_label_2
_geom_angle_atom_site_label_3
_geom_angle
N1 C1 C2 120.9(2)
N1 C1 H1 119.5
C2 C1 H1 119.5
C1 C2 C3 120.1(2)
C1 C2 H2A 120.0
C3 C2 H2A 120.0
C2 C3 C4 118.4(2)
C2 C3 H3 120.8
C4 C3 H3 120.8
C5 C4 C3 121.2(2)
C5 C4 H4 119.4
C3 C4 H4 119.4
N1 C5 C4 119.34(18)
N1 C5 C6 118.86(18)
C4 C5 C6 121.77(19)
O2 C6 O3 108.34(17)
O2 C6 C7 109.18(17)
O3 C6 C7 113.06(17)
O2 C6 C5 111.13(17)
O3 C6 C5 104.02(16)
C7 C6 C5 111.02(17)
C6 C7 C8 112.42(17)
C6 C7 H7A 109.1
C8 C7 H7A 109.1
C6 C7 H7B 109.1
C8 C7 H7B 109.1
H7A C7 H7B 107.9
C15 C8 C9 115.47(17)
C15 C8 C7 109.19(16)
C9 C8 C7 112.92(17)
C15 C8 H8 106.2
C9 C8 H8 106.2
C7 C8 H8 106.2
C14 C9 C10 119.10(19)
C14 C9 C8 123.35(19)
C10 C9 C8 117.55(19)
C11 C10 C9 121.0(2)
C11 C10 H10 119.5
C9 C10 H10 119.5
C10 C11 C12 120.4(2)
C10 C11 H11 119.8
C12 C11 H11 119.8
C13 C12 C11 117.99(19)
C13 C12 H12 121.0
C11 C12 H12 121.0
C12 C13 C14 122.7(2)
C12 C13 Cl1 118.52(16)
C14 C13 Cl1 118.79(17)
C9 C14 C13 118.8(2)
C9 C14 H14 120.6
C13 C14 H14 120.6
C16 C15 C22 119.00(18)
C16 C15 C8 122.43(18)
C22 C15 C8 118.48(17)
C15 C16 O3 124.73(18)
C15 C16 C17 125.28(18)
O3 C16 C17 109.99(17)
C16 C17 C18 113.69(17)
C16 C17 H17A 108.8
C18 C17 H17A 108.8
C16 C17 H17B 108.8
C18 C17 H17B 108.8
H17A C17 H17B 107.7
C20 C18 C19 109.32(18)
C20 C18 C21 109.30(17)
C19 C18 C21 111.13(18)
C20 C18 C17 109.64(18)
C19 C18 C17 108.99(17)
C21 C18 C17 108.44(17)
C18 C19 H19A 109.5
C18 C19 H19B 109.5
H19A C19 H19B 109.5
C18 C19 H19C 109.5
H19A C19 H19C 109.5
H19B C19 H19C 109.5
C18 C20 H20A 109.5
C18 C20 H20B 109.5
H20A C20 H20B 109.5
C18 C20 H20C 109.5
H20A C20 H20C 109.5
H20B C20 H20C 109.5
C22 C21 C18 114.27(17)
C22 C21 H21A 108.7
C18 C21 H21A 108.7
C22 C21 H21B 108.7
C18 C21 H21B 108.7
H21A C21 H21B 107.6
O4 C22 C15 121.37(19)
O4 C22 C21 121.08(18)
C15 C22 C21 117.48(18)
O1 N1 C1 118.66(18)
O1 N1 C5 121.22(16)
C1 N1 C5 120.12(19)
C6 O2 H2 109.5
C16 O3 C6 118.02(15)

loop_
_geom_bond_atom_site_label_1
_geom_bond_atom_site_label_2
_geom_bond_distance
C1 N1 1.365(3)
C1 C2 1.370(4)
C1 H1 0.9300
C2 C3 1.382(4)
C2 H2A 0.9300
C3 C4 1.384(3)
C3 H3 0.9300
C4 C5 1.379(3)
C4 H4 0.9300
C5 N1 1.366(3)
C5 C6 1.531(3)
C6 O2 1.383(3)
C6 O3 1.449(3)
C6 C7 1.517(3)
C7 C8 1.534(3)
C7 H7A 0.9700
C7 H7B 0.9700
C8 C15 1.506(3)
C8 C9 1.529(3)
C8 H8 0.9800
C9 C14 1.382(3)
C9 C10 1.392(3)
C10 C11 1.381(3)
C10 H10 0.9300
C11 C12 1.382(3)
C11 H11 0.9300
C12 C13 1.378(3)
C12 H12 0.9300
C13 C14 1.388(3)
C13 Cl1 1.749(2)
C14 H14 0.9300
C15 C16 1.349(3)
C15 C22 1.464(3)
C16 O3 1.350(2)
C16 C17 1.495(3)
C17 C18 1.531(3)
C17 H17A 0.9700
C17 H17B 0.9700
C18 C20 1.525(3)
C18 C19 1.528(3)
C18 C21 1.531(3)
C19 H19A 0.9600
C19 H19B 0.9600
C19 H19C 0.9600
C20 H20A 0.9600
C20 H20B 0.9600
C20 H20C 0.9600
C21 C22 1.515(3)
C21 H21A 0.9700
C21 H21B 0.9700
C22 O4 1.229(3)
N1 O1 1.315(2)
O2 H2 0.8200

loop_
_geom_torsion_atom_site_label_1
_geom_torsion_atom_site_label_2
_geom_torsion_atom_site_label_3
_geom_torsion_atom_site_label_4
_geom_torsion
N1 C1 C2 C3 0.5(3)
C1 C2 C3 C4 -0.2(3)
C2 C3 C4 C5 0.2(3)
C3 C4 C5 N1 -0.5(3)
C3 C4 C5 C6 -178.3(2)
N1 C5 C6 O2 174.56(18)
C4 C5 C6 O2 -7.7(3)
N1 C5 C6 O3 58.2(2)
C4 C5 C6 O3 -124.0(2)
N1 C5 C6 C7 -63.7(2)
C4 C5 C6 C7 114.1(2)
O2 C6 C7 C8 -68.7(2)
O3 C6 C7 C8 52.0(2)
C5 C6 C7 C8 168.49(17)
C6 C7 C8 C15 -43.2(2)
C6 C7 C8 C9 86.7(2)
C15 C8 C9 C14 11.9(3)
C7 C8 C9 C14 -114.8(2)
C15 C8 C9 C10 -168.26(18)
C7 C8 C9 C10 65.1(2)
C14 C9 C10 C11 1.1(3)
C8 C9 C10 C11 -178.74(18)
C9 C10 C11 C12 -0.8(3)
C10 C11 C12 C13 0.0(3)
C11 C12 C13 C14 0.6(3)
C11 C12 C13 Cl1 -178.83(16)
C10 C9 C14 C13 -0.6(3)
C8 C9 C14 C13 179.28(18)
C12 C13 C14 C9 -0.3(3)
Cl1 C13 C14 C9 179.15(15)
C9 C8 C15 C16 -110.6(2)
C7 C8 C15 C16 17.9(3)
C9 C8 C15 C22 73.0(2)
C7 C8 C15 C22 -158.53(18)
C22 C15 C16 O3 178.19(18)
C8 C15 C16 O3 1.7(3)
C22 C15 C16 C17 -2.2(3)
C8 C15 C16 C17 -178.60(19)
C15 C16 C17 C18 21.6(3)
O3 C16 C17 C18 -158.67(17)
C16 C17 C18 C20 -164.06(18)
C16 C17 C18 C19 76.3(2)
C16 C17 C18 C21 -44.8(2)
C20 C18 C21 C22 172.14(19)
C19 C18 C21 C22 -67.1(2)
C17 C18 C21 C22 52.7(2)
C16 C15 C22 O4 -173.8(2)
C8 C15 C22 O4 2.7(3)
C16 C15 C22 C21 9.2(3)
C8 C15 C22 C21 -174.26(18)
C18 C21 C22 O4 147.0(2)
C18 C21 C22 C15 -36.0(3)
C2 C1 N1 O1 179.2(2)
C2 C1 N1 C5 -0.8(3)
C4 C5 N1 O1 -179.14(19)
C6 C5 N1 O1 -1.3(3)
C4 C5 N1 C1 0.8(3)
C6 C5 N1 C1 178.65(19)
C15 C16 O3 C6 5.5(3)
C17 C16 O3 C6 -174.22(17)
O2 C6 O3 C16 88.7(2)
C7 C6 O3 C16 -32.4(2)
C5 C6 O3 C16 -152.96(17)
